data_7717277
loop_
_publ_author_name
'Lu, Guan-Lin'
'Chiu, Shih-Ting'
'Lin, Po-Heng'
'Long, J&#xe9;r&#xf4;me'

_publ_section_title
;
 Modulating magnetic anisotropy in linear tetranuclear dysprosium(III)
 complexes <i>via</i> coordinated anions.
;
_journal_issue 46
_journal_name_full 'Dalton transactions (Cambridge, England : 2003)'
_journal_page_first 18575
_journal_page_last 18584
_journal_paper_doi 10.1039/d4dt01949k
_journal_volume 53
_journal_year 2024
_chemical_formula_moiety 'C94 H90 Dy4 N14 O22, 4(C H4 O)'
_chemical_formula_sum 'C98 H106 Dy4 N14 O26'
_chemical_formula_weight 2545.96
_space_group_crystal_system triclinic
_space_group_IT_number 2
_space_group_name_Hall '-P 1'
_space_group_name_H-M_alt 'P -1'
_atom_sites_solution_hydrogens mixed
_audit_creation_date 2023-06-02
_audit_creation_method
;
Olex2 1.5
(compiled 2023.03.06 svn.rbb2c1857 for OlexSys, GUI svn.r6748)
;
_audit_update_record
;
2024-05-28 deposited with the CCDC.	2024-10-22 downloaded from the CCDC.
;
_cell_angle_alpha 93.119(2)
_cell_angle_beta 102.607(2)
_cell_angle_gamma 117.440(2)
_cell_formula_units_Z 1
_cell_length_a 13.8482(6)
_cell_length_b 14.9319(7)
_cell_length_c 14.9564(7)
_cell_measurement_reflns_used 9608
_cell_measurement_temperature 150.15
_cell_measurement_theta_max 26.37
_cell_measurement_theta_min 2.83
_cell_volume 2635.3(2)
_computing_molecular_graphics 'Olex2 1.5 (Dolomanov et al., 2009)'
_computing_publication_material 'Olex2 1.5 (Dolomanov et al., 2009)'
_computing_structure_refinement 'XL  (Sheldrick, 2008)'
_diffrn_ambient_temperature 150.15
_diffrn_measured_fraction_theta_full 0.992
_diffrn_measured_fraction_theta_max 0.992
_diffrn_measurement_device_type 'Bruker APEX-II CCD'
_diffrn_measurement_method '\f and \w scans'
_diffrn_radiation_type MoK\a
_diffrn_radiation_wavelength 0.71076
_diffrn_reflns_av_R_equivalents 0.0338
_diffrn_reflns_av_unetI/netI 0.0173
_diffrn_reflns_Laue_measured_fraction_full 0.992
_diffrn_reflns_Laue_measured_fraction_max 0.992
_diffrn_reflns_limit_h_max 16
_diffrn_reflns_limit_h_min -16
_diffrn_reflns_limit_k_max 17
_diffrn_reflns_limit_k_min -17
_diffrn_reflns_limit_l_max 17
_diffrn_reflns_limit_l_min -17
_diffrn_reflns_number 63488
_diffrn_reflns_point_group_measured_fraction_full 0.992
_diffrn_reflns_point_group_measured_fraction_max 0.992
_diffrn_reflns_theta_full 24.998
_diffrn_reflns_theta_max 24.998
_diffrn_reflns_theta_min 2.740
_diffrn_source_current 30.0
_diffrn_source_power 1.5
_diffrn_source_voltage 50.0
_diffrn_standards_number 0
_exptl_absorpt_coefficient_mu 2.881
_exptl_absorpt_correction_type none
_exptl_crystal_colour colourless
_exptl_crystal_colour_primary colourless
_exptl_crystal_density_diffrn 1.604
_exptl_crystal_description block
_exptl_crystal_F_000 1264
_refine_diff_density_max 0.738
_refine_diff_density_min -0.410
_refine_diff_density_rms 0.072
_refine_ls_extinction_method none
_refine_ls_goodness_of_fit_ref 1.095
_refine_ls_hydrogen_treatment mixed
_refine_ls_matrix_type full
_refine_ls_number_parameters 673
_refine_ls_number_reflns 9226
_refine_ls_number_restraints 1
_refine_ls_restrained_S_all 1.095
_refine_ls_R_factor_all 0.0209
_refine_ls_R_factor_gt 0.0169
_refine_ls_shift/su_max 0.001
_refine_ls_shift/su_mean 0.000
_refine_ls_structure_factor_coef Fsqd
_refine_ls_weighting_details 'w=1/[\s^2^(Fo^2^)+(0.0123P)^2^+4.2593P] where P=(Fo^2^+2Fc^2^)/3'
_refine_ls_weighting_scheme calc
_refine_ls_wR_factor_gt 0.0417
_refine_ls_wR_factor_ref 0.0433
_reflns_Friedel_coverage 0.000
_reflns_number_gt 8340
_reflns_number_total 9226
_reflns_threshold_expression 'I > 2\s(I)'
_cod_data_source_file d4dt01949k2.cif
_cod_data_source_block dm_17_0m_pl_sq
_cod_depositor_comments 'Adding full bibliography for 7717277--7717278.cif.'
_cod_database_code 7717277
_shelx_shelxl_version_number 2014/7
_shelx_space_group_comment
;
The symmetry employed for this shelxl refinement is uniquely defined
by the following loop, which should always be used as a source of
symmetry information in preference to the above space-group names.
They are only intended as comments.
;
_olex2_refinement_description
;
1. Fixed Uiso
 At 1.2 times of:
  All C(H) groups
 At 1.5 times of:
  All C(H,H,H) groups, All O(H) groups
2. Restrained distances
 N4-C24
 1.3 with sigma of 0.02
3.a Aromatic/amide H refined with riding coordinates:
 C35(H35), C11(H11A), C2(H2A), C5(H5), C18(H18), C17(H17), C15(H15), C32(H32),
 C19(H19), C20(H20), C45(H45), C3(H3), C34(H34), C14(H14), C4(H4), C42(H42),
 C12(H12), C41(H41), C26(H26), C33(H33), C13(H13), C43(H43), C44(H44), C29(H29),
  C27(H27), C28(H28)
3.b Idealised Me refined as rotating group:
 C38(H38A,H38B,H38C), C23(H23A,H23B,H23C), C8(H8A,H8B,H8C), C46(H46A,H46B,
 H46C), C47(H47A,H47B,H47C), C49(H49A,H49B,H49C)
3.c Idealised tetrahedral OH refined as rotating group:
 O11(H11), O10(H10), O13(H13A)
;
_olex2_submission_special_instructions 'No special instructions were received'

loop_
_space_group_symop_operation_xyz
'x, y, z'
'-x, -y, -z'

loop_
_atom_site_label
_atom_site_type_symbol
_atom_site_fract_x
_atom_site_fract_y
_atom_site_fract_z
_atom_site_U_iso_or_equiv
_atom_site_adp_type
_atom_site_occupancy
_atom_site_site_symmetry_order
_atom_site_calc_flag
_atom_site_refinement_flags_posn
_atom_site_refinement_flags_adp
_atom_site_refinement_flags_occupancy
_atom_site_disorder_assembly
_atom_site_disorder_group
Dy01 Dy 0.42651(2) 0.39043(2) 0.39761(2) 0.01071(4) Uani 1 1 d . . . . .
Dy02 Dy 0.29505(2) 0.23869(2) 0.15204(2) 0.01746(4) Uani 1 1 d . . . . .
O1 O 0.33341(14) 0.22620(12) 0.30437(11) 0.0142(3) Uani 1 1 d . . . . .
O5 O 0.56087(13) 0.45735(12) 0.54354(11) 0.0131(3) Uani 1 1 d . . . . .
O6 O 0.23486(14) 0.32568(13) 0.38622(12) 0.0157(4) Uani 1 1 d . . . . .
O3 O 0.38113(14) 0.40010(13) 0.23857(11) 0.0171(4) Uani 1 1 d . . . . .
O2 O 0.60445(14) 0.50971(13) 0.37226(12) 0.0169(4) Uani 1 1 d . . . . .
O11 O 0.14078(16) 0.24551(15) 0.19977(13) 0.0252(4) Uani 1 1 d . . . . .
H11 H 0.1606 0.2677 0.2572 0.038 Uiso 1 1 calc R U . . .
O10 O 0.13317(18) 0.06989(16) 0.11207(16) 0.0362(5) Uani 1 1 d . . . . .
H10 H 0.0708 0.0606 0.1190 0.054 Uiso 1 1 calc R U . . .
O4 O 0.37511(16) 0.13900(14) 0.14159(13) 0.0250(4) Uani 1 1 d . . . . .
O8 O 0.24833(19) 0.18841(17) -0.02003(14) 0.0362(5) Uani 1 1 d . . . . .
O7 O 0.2279(2) 0.31527(17) 0.02880(14) 0.0397(5) Uani 1 1 d . . . . .
O9 O 0.1678(2) 0.2526(2) -0.11857(15) 0.0549(7) Uani 1 1 d . . . . .
N6 N 0.24323(17) 0.23003(16) 0.50290(14) 0.0162(4) Uani 1 1 d . . . . .
N5 N 0.36017(16) 0.27837(15) 0.51226(14) 0.0134(4) Uani 1 1 d . . . . .
N3 N 0.49263(19) 0.33173(17) 0.14182(14) 0.0197(5) Uani 1 1 d . . . . .
N1 N 0.55672(17) 0.31639(16) 0.38046(14) 0.0147(4) Uani 1 1 d . . . . .
N7 N 0.2130(2) 0.2526(2) -0.03966(17) 0.0344(6) Uani 1 1 d . . . . .
N4 N 0.54790(19) 0.27255(17) 0.13861(15) 0.0217(5) Uani 1 1 d D . . . .
N2 N 0.66388(18) 0.39120(16) 0.37972(15) 0.0161(4) Uani 1 1 d . . . . .
C39 C 0.1900(2) 0.25851(18) 0.43785(17) 0.0144(5) Uani 1 1 d . . . . .
C37 C 0.4168(2) 0.25753(19) 0.58091(17) 0.0161(5) Uani 1 1 d . . . . .
C36 C 0.5409(2) 0.30362(19) 0.59897(16) 0.0150(5) Uani 1 1 d . . . . .
C21 C 0.5018(2) 0.4961(2) 0.14418(17) 0.0189(5) Uani 1 1 d . . . . .
C6 C 0.4302(2) 0.14119(19) 0.38078(17) 0.0160(5) Uani 1 1 d . . . . .
C16 C 0.4191(2) 0.47928(19) 0.19217(17) 0.0184(5) Uani 1 1 d . . . . .
C40 C 0.0647(2) 0.2075(2) 0.42175(17) 0.0173(5) Uani 1 1 d . . . . .
C1 C 0.3301(2) 0.14444(18) 0.33891(16) 0.0152(5) Uani 1 1 d . . . . .
C22 C 0.5517(2) 0.4278(2) 0.13718(17) 0.0194(5) Uani 1 1 d . . . . .
C10 C 0.7979(2) 0.56395(19) 0.37957(17) 0.0169(5) Uani 1 1 d . . . . .
C31 C 0.6078(2) 0.40308(19) 0.58260(16) 0.0132(5) Uani 1 1 d . . . . .
C9 C 0.6810(2) 0.48751(19) 0.37643(17) 0.0164(5) Uani 1 1 d . . . . .
C38 C 0.3626(2) 0.1893(2) 0.6454(2) 0.0294(7) Uani 1 1 d . . . . .
H38A H 0.3498 0.1201 0.6258 0.044 Uiso 1 1 calc R U . . .
H38B H 0.2901 0.1865 0.6435 0.044 Uiso 1 1 calc R U . . .
H38C H 0.4125 0.2167 0.7090 0.044 Uiso 1 1 calc R U . . .
C35 C 0.5959(2) 0.2509(2) 0.63950(18) 0.0206(6) Uani 1 1 d . . . . .
H35 H 0.5517 0.1838 0.6504 0.025 Uiso 1 1 calc R U . . .
C11 C 0.8159(2) 0.6471(2) 0.33492(19) 0.0216(6) Uani 1 1 d . . . . .
H11A H 0.7540 0.6563 0.3051 0.026 Uiso 1 1 calc R U . . .
C2 C 0.2252(2) 0.0603(2) 0.33364(19) 0.0222(6) Uani 1 1 d . . . . .
H2A H 0.1579 0.0617 0.3044 0.027 Uiso 1 1 calc R U . . .
C7 C 0.5431(2) 0.2248(2) 0.38396(17) 0.0163(5) Uani 1 1 d . . . . .
C5 C 0.4187(2) 0.0530(2) 0.41698(19) 0.0231(6) Uani 1 1 d . . . . .
H5 H 0.4849 0.0495 0.4454 0.028 Uiso 1 1 calc R U . . .
C18 C 0.4086(3) 0.6283(2) 0.14546(19) 0.0284(6) Uani 1 1 d . . . . .
H18 H 0.3756 0.6719 0.1449 0.034 Uiso 1 1 calc R U . . .
C17 C 0.3733(2) 0.5455(2) 0.19078(18) 0.0228(6) Uani 1 1 d . . . . .
H17 H 0.3166 0.5332 0.2218 0.027 Uiso 1 1 calc R U . . .
C15 C 0.8901(2) 0.5542(2) 0.42703(19) 0.0230(6) Uani 1 1 d . . . . .
H15 H 0.8783 0.4984 0.4591 0.028 Uiso 1 1 calc R U . . .
C32 C 0.7260(2) 0.4455(2) 0.60875(17) 0.0172(5) Uani 1 1 d . . . . .
H32 H 0.7717 0.5125 0.5982 0.021 Uiso 1 1 calc R U . . .
C19 C 0.4925(3) 0.6477(2) 0.1007(2) 0.0291(7) Uani 1 1 d . . . . .
H19 H 0.5186 0.7054 0.0706 0.035 Uiso 1 1 calc R U . . .
C23 C 0.6684(2) 0.4713(2) 0.1237(2) 0.0297(7) Uani 1 1 d . . . . .
H23A H 0.6878 0.5356 0.1002 0.045 Uiso 1 1 calc R U . . .
H23B H 0.6702 0.4221 0.0788 0.045 Uiso 1 1 calc R U . . .
H23C H 0.7233 0.4844 0.1834 0.045 Uiso 1 1 calc R U . . .
C20 C 0.5374(2) 0.5824(2) 0.10045(18) 0.0240(6) Uani 1 1 d . . . . .
H20 H 0.5945 0.5961 0.0695 0.029 Uiso 1 1 calc R U . . .
C8 C 0.6395(2) 0.2022(2) 0.3911(2) 0.0256(6) Uani 1 1 d . . . . .
H8A H 0.6121 0.1289 0.3914 0.038 Uiso 1 1 calc R U . . .
H8B H 0.6989 0.2421 0.4489 0.038 Uiso 1 1 calc R U . . .
H8C H 0.6704 0.2208 0.3378 0.038 Uiso 1 1 calc R U . . .
C45 C 0.0088(2) 0.1191(2) 0.45738(19) 0.0216(6) Uani 1 1 d . . . . .
H45 H 0.0512 0.0928 0.4948 0.026 Uiso 1 1 calc R U . . .
C3 C 0.2176(2) -0.0245(2) 0.3700(2) 0.0285(6) Uani 1 1 d . . . . .
H3 H 0.1454 -0.0808 0.3659 0.034 Uiso 1 1 calc R U . . .
C24 C 0.4780(2) 0.1755(2) 0.13826(17) 0.0220(6) Uani 1 1 d D . . . .
C34 C 0.7117(2) 0.2933(2) 0.66395(19) 0.0246(6) Uani 1 1 d . . . . .
H34 H 0.7466 0.2555 0.6905 0.030 Uiso 1 1 calc R U . . .
C14 C 0.9989(2) 0.6255(2) 0.4276(2) 0.0276(6) Uani 1 1 d . . . . .
H14 H 1.0617 0.6194 0.4609 0.033 Uiso 1 1 calc R U . . .
C25 C 0.5231(3) 0.1022(2) 0.13565(19) 0.0267(6) Uani 1 1 d . . . . .
C4 C 0.3152(3) -0.0279(2) 0.4127(2) 0.0292(6) Uani 1 1 d . . . . .
H4 H 0.3103 -0.0860 0.4387 0.035 Uiso 1 1 calc R U . . .
C42 C -0.1161(2) 0.1956(2) 0.3500(2) 0.0286(6) Uani 1 1 d . . . . .
H42 H -0.1589 0.2222 0.3137 0.034 Uiso 1 1 calc R U . . .
C12 C 0.9247(2) 0.7165(2) 0.3341(2) 0.0280(6) Uani 1 1 d . . . . .
H12 H 0.9370 0.7722 0.3019 0.034 Uiso 1 1 calc R U . . .
C41 C 0.0012(2) 0.2458(2) 0.36876(19) 0.0222(6) Uani 1 1 d . . . . .
H41 H 0.0383 0.3069 0.3451 0.027 Uiso 1 1 calc R U . . .
C46 C 0.1275(4) -0.0294(3) 0.0900(3) 0.0539(10) Uani 1 1 d . . . . .
H46A H 0.0605 -0.0728 0.0381 0.081 Uiso 1 1 calc R U . . .
H46B H 0.1226 -0.0629 0.1447 0.081 Uiso 1 1 calc R U . . .
H46C H 0.1957 -0.0190 0.0725 0.081 Uiso 1 1 calc R U . . .
C26 C 0.6133(3) 0.1208(2) 0.0986(2) 0.0348(7) Uani 1 1 d . . . . .
H26 H 0.6484 0.1821 0.0748 0.042 Uiso 1 1 calc R U . . .
C33 C 0.7770(2) 0.3916(2) 0.64950(18) 0.0219(6) Uani 1 1 d . . . . .
H33 H 0.8571 0.4221 0.6677 0.026 Uiso 1 1 calc R U . . .
C13 C 1.0156(2) 0.7055(2) 0.3798(2) 0.0289(7) Uani 1 1 d . . . . .
H13 H 1.0899 0.7531 0.3783 0.035 Uiso 1 1 calc R U . . .
C43 C -0.1701(2) 0.1072(2) 0.3844(2) 0.0282(6) Uani 1 1 d . . . . .
H43 H -0.2503 0.0722 0.3707 0.034 Uiso 1 1 calc R U . . .
C30 C 0.4715(3) 0.0115(2) 0.1697(2) 0.0342(7) Uani 1 1 d . . . . .
C44 C -0.1081(2) 0.0691(2) 0.4387(2) 0.0256(6) Uani 1 1 d . . . . .
H44 H -0.1457 0.0087 0.4631 0.031 Uiso 1 1 calc R U . . .
C29 C 0.5115(3) -0.0588(3) 0.1673(2) 0.0447(9) Uani 1 1 d . . . . .
H29 H 0.4768 -0.1204 0.1909 0.054 Uiso 1 1 calc R U . . .
C27 C 0.6522(3) 0.0499(3) 0.0962(3) 0.0474(9) Uani 1 1 d . . . . .
H27 H 0.7136 0.0629 0.0708 0.057 Uiso 1 1 calc R U . . .
C47 C 0.0604(3) 0.2746(3) 0.1533(2) 0.0486(10) Uani 1 1 d . . . . .
H47A H 0.0463 0.2583 0.0858 0.073 Uiso 1 1 calc R U . . .
H47B H 0.0906 0.3485 0.1721 0.073 Uiso 1 1 calc R U . . .
H47C H -0.0106 0.2370 0.1702 0.073 Uiso 1 1 calc R U . . .
C28 C 0.6015(3) -0.0391(3) 0.1307(3) 0.0498(10) Uani 1 1 d . . . . .
H28 H 0.6284 -0.0872 0.1293 0.060 Uiso 1 1 calc R U . . .
O12 O 0.22946(18) 0.65686(16) 0.74572(15) 0.0268(4) Uani 1 1 d . . . . .
C48 C 0.1339(3) 0.6094(4) 0.7811(3) 0.0479(10) Uani 1 1 d . . . . .
O13 O 0.9229(2) 1.0033(2) 0.13115(17) 0.0513(7) Uani 1 1 d . . . . .
H13A H 0.8780 0.9482 0.0935 0.077 Uiso 1 1 calc R U . . .
C49 C 0.9070(3) 0.9914(3) 0.2204(3) 0.0507(10) Uani 1 1 d . . . . .
H49A H 0.8279 0.9702 0.2176 0.076 Uiso 1 1 calc R U . . .
H49B H 0.9565 1.0568 0.2636 0.076 Uiso 1 1 calc R U . . .
H49C H 0.9255 0.9390 0.2422 0.076 Uiso 1 1 calc R U . . .
H12A H 0.284(3) 0.675(3) 0.784(2) 0.028(10) Uiso 1 1 d . . . . .
H48A H 0.070(4) 0.603(3) 0.741(3) 0.069(14) Uiso 1 1 d . . . . .
H48B H 0.117(4) 0.544(4) 0.796(3) 0.081(15) Uiso 1 1 d . . . . .
H48C H 0.145(4) 0.641(4) 0.849(4) 0.099(18) Uiso 1 1 d . . . . .
H2 H 0.707(3) 0.373(2) 0.362(2) 0.029(8) Uiso 1 1 d . . . . .
H30 H 0.400(3) -0.006(3) 0.190(2) 0.042(10) Uiso 1 1 d . . . . .

loop_
_atom_site_aniso_label
_atom_site_aniso_U_11
_atom_site_aniso_U_22
_atom_site_aniso_U_33
_atom_site_aniso_U_23
_atom_site_aniso_U_13
_atom_site_aniso_U_12
Dy01 0.01011(6) 0.00953(6) 0.01161(6) 0.00220(4) 0.00304(4) 0.00400(5)
Dy02 0.01951(7) 0.01533(7) 0.01300(6) 0.00051(5) 0.00282(5) 0.00569(5)
O1 0.0159(8) 0.0101(8) 0.0159(8) 0.0033(7) 0.0042(7) 0.0058(7)
O5 0.0119(8) 0.0124(8) 0.0144(8) 0.0024(7) 0.0014(7) 0.0065(7)
O6 0.0126(8) 0.0150(9) 0.0185(9) 0.0045(7) 0.0043(7) 0.0057(7)
O3 0.0206(9) 0.0136(9) 0.0148(9) 0.0052(7) 0.0056(7) 0.0058(8)
O2 0.0122(8) 0.0160(9) 0.0212(9) 0.0038(7) 0.0058(7) 0.0052(7)
O11 0.0212(10) 0.0314(11) 0.0201(10) 0.0003(8) 0.0000(8) 0.0132(9)
O10 0.0299(12) 0.0244(11) 0.0409(13) -0.0067(9) 0.0109(10) 0.0030(9)
O4 0.0296(11) 0.0190(10) 0.0273(10) 0.0026(8) 0.0114(8) 0.0111(9)
O8 0.0472(13) 0.0349(13) 0.0215(11) 0.0006(9) 0.0045(9) 0.0183(11)
O7 0.0598(15) 0.0356(13) 0.0209(11) 0.0056(9) 0.0031(10) 0.0244(12)
O9 0.0717(18) 0.0475(16) 0.0191(12) 0.0090(10) -0.0079(11) 0.0161(14)
N6 0.0108(10) 0.0154(11) 0.0190(11) 0.0022(8) 0.0044(8) 0.0035(9)
N5 0.0113(10) 0.0120(10) 0.0148(10) 0.0014(8) 0.0036(8) 0.0040(8)
N3 0.0251(12) 0.0178(12) 0.0160(11) 0.0022(9) 0.0052(9) 0.0105(10)
N1 0.0128(10) 0.0133(11) 0.0162(10) 0.0027(8) 0.0051(8) 0.0044(9)
N7 0.0341(14) 0.0300(15) 0.0188(13) 0.0049(11) 0.0016(11) 0.0014(12)
N4 0.0267(12) 0.0206(12) 0.0220(12) 0.0046(9) 0.0075(10) 0.0144(10)
N2 0.0129(10) 0.0157(11) 0.0216(11) 0.0054(9) 0.0092(9) 0.0064(9)
C39 0.0142(12) 0.0115(12) 0.0163(12) 0.0001(10) 0.0052(10) 0.0051(10)
C37 0.0178(13) 0.0111(12) 0.0164(12) 0.0014(10) 0.0025(10) 0.0056(10)
C36 0.0177(12) 0.0147(12) 0.0115(12) 0.0018(9) 0.0022(10) 0.0078(11)
C21 0.0252(14) 0.0150(13) 0.0123(12) 0.0023(10) 0.0033(10) 0.0071(11)
C6 0.0213(13) 0.0129(12) 0.0149(12) 0.0025(10) 0.0071(10) 0.0083(11)
C16 0.0233(13) 0.0129(13) 0.0122(12) 0.0017(10) 0.0020(10) 0.0046(11)
C40 0.0132(12) 0.0195(13) 0.0183(13) 0.0018(10) 0.0052(10) 0.0071(11)
C1 0.0204(13) 0.0113(12) 0.0126(12) 0.0003(9) 0.0046(10) 0.0067(10)
C22 0.0218(13) 0.0196(14) 0.0139(12) 0.0042(10) 0.0029(10) 0.0083(11)
C10 0.0152(12) 0.0156(13) 0.0190(13) 0.0021(10) 0.0078(10) 0.0054(11)
C31 0.0145(12) 0.0159(13) 0.0108(11) 0.0009(9) 0.0022(9) 0.0093(10)
C9 0.0171(13) 0.0180(13) 0.0129(12) 0.0031(10) 0.0055(10) 0.0069(11)
C38 0.0191(14) 0.0293(16) 0.0305(16) 0.0177(13) 0.0038(12) 0.0041(12)
C35 0.0269(14) 0.0172(13) 0.0191(13) 0.0050(10) 0.0040(11) 0.0126(12)
C11 0.0197(13) 0.0179(14) 0.0250(14) 0.0022(11) 0.0048(11) 0.0081(11)
C2 0.0196(13) 0.0174(14) 0.0257(14) 0.0035(11) 0.0056(11) 0.0062(11)
C7 0.0192(13) 0.0186(13) 0.0139(12) 0.0039(10) 0.0057(10) 0.0106(11)
C5 0.0273(15) 0.0203(14) 0.0241(14) 0.0083(11) 0.0066(11) 0.0132(12)
C18 0.0462(18) 0.0236(15) 0.0224(14) 0.0043(12) 0.0100(13) 0.0223(14)
C17 0.0331(15) 0.0220(14) 0.0162(13) 0.0035(11) 0.0076(11) 0.0154(13)
C15 0.0195(14) 0.0198(14) 0.0305(15) 0.0085(11) 0.0089(11) 0.0089(12)
C32 0.0147(12) 0.0172(13) 0.0181(13) 0.0016(10) 0.0040(10) 0.0068(11)
C19 0.0470(18) 0.0169(14) 0.0245(15) 0.0088(11) 0.0131(13) 0.0144(14)
C23 0.0271(15) 0.0261(16) 0.0377(17) 0.0126(13) 0.0123(13) 0.0121(13)
C20 0.0336(15) 0.0201(14) 0.0174(13) 0.0060(11) 0.0109(11) 0.0104(12)
C8 0.0240(14) 0.0236(15) 0.0374(16) 0.0138(12) 0.0133(12) 0.0151(12)
C45 0.0168(13) 0.0209(14) 0.0265(14) 0.0069(11) 0.0052(11) 0.0088(11)
C3 0.0236(15) 0.0167(14) 0.0348(16) 0.0052(12) 0.0093(12) 0.0006(12)
C24 0.0322(16) 0.0214(14) 0.0133(12) 0.0022(10) 0.0057(11) 0.0140(13)
C34 0.0256(15) 0.0283(16) 0.0254(14) 0.0063(12) 0.0031(12) 0.0191(13)
C14 0.0164(13) 0.0254(15) 0.0401(17) 0.0053(13) 0.0084(12) 0.0091(12)
C25 0.0343(16) 0.0234(15) 0.0204(14) -0.0027(11) 0.0011(12) 0.0159(13)
C4 0.0336(16) 0.0163(14) 0.0348(16) 0.0111(12) 0.0096(13) 0.0088(13)
C42 0.0175(14) 0.0285(16) 0.0414(17) 0.0087(13) 0.0055(12) 0.0133(13)
C12 0.0267(15) 0.0181(14) 0.0354(16) 0.0103(12) 0.0129(13) 0.0053(12)
C41 0.0198(13) 0.0188(14) 0.0308(15) 0.0072(11) 0.0097(11) 0.0101(12)
C46 0.057(2) 0.0296(19) 0.056(2) -0.0053(17) 0.0147(19) 0.0069(18)
C26 0.0391(18) 0.0291(17) 0.0385(18) -0.0003(14) 0.0093(14) 0.0196(15)
C33 0.0158(13) 0.0288(15) 0.0230(14) 0.0030(11) 0.0036(11) 0.0134(12)
C13 0.0174(14) 0.0210(15) 0.0423(17) 0.0032(13) 0.0128(13) 0.0027(12)
C43 0.0121(13) 0.0254(16) 0.0443(18) 0.0035(13) 0.0081(12) 0.0069(12)
C30 0.048(2) 0.0236(16) 0.0303(16) 0.0064(13) 0.0056(15) 0.0189(15)
C44 0.0187(14) 0.0215(15) 0.0339(16) 0.0069(12) 0.0105(12) 0.0059(12)
C29 0.064(2) 0.0315(19) 0.0398(19) 0.0053(15) 0.0006(17) 0.0299(18)
C27 0.042(2) 0.044(2) 0.058(2) -0.0090(18) 0.0062(17) 0.0272(18)
C47 0.047(2) 0.082(3) 0.0351(19) 0.0155(18) 0.0070(16) 0.047(2)
C28 0.058(2) 0.037(2) 0.055(2) -0.0074(17) -0.0085(19) 0.0347(19)
O12 0.0219(11) 0.0326(12) 0.0286(11) 0.0081(9) 0.0094(9) 0.0140(10)
C48 0.034(2) 0.063(3) 0.064(3) 0.034(2) 0.0291(19) 0.0290(19)
O13 0.0382(14) 0.0431(15) 0.0458(15) -0.0142(12) 0.0070(11) 0.0022(12)
C49 0.039(2) 0.053(2) 0.044(2) -0.0142(18) 0.0083(16) 0.0133(18)

loop_
_atom_type_symbol
_atom_type_description
_atom_type_scat_dispersion_real
_atom_type_scat_dispersion_imag
_atom_type_scat_source
C C 0.0033 0.0016 'International Tables Vol C Tables 4.2.6.8 and 6.1.1.4'
H H 0.0000 0.0000 'International Tables Vol C Tables 4.2.6.8 and 6.1.1.4'
Dy Dy -0.1892 4.4098 'International Tables Vol C Tables 4.2.6.8 and 6.1.1.4'
N N 0.0061 0.0033 'International Tables Vol C Tables 4.2.6.8 and 6.1.1.4'
O O 0.0106 0.0060 'International Tables Vol C Tables 4.2.6.8 and 6.1.1.4'

loop_
_geom_angle_atom_site_label_1
_geom_angle_atom_site_label_2
_geom_angle_atom_site_label_3
_geom_angle
_geom_angle_site_symmetry_1
_geom_angle_site_symmetry_3
_geom_angle_publ_flag
O1 Dy01 O2 115.47(6) . . ?
O1 Dy01 N5 78.47(6) . . ?
O1 Dy01 N1 65.67(6) . . ?
O5 Dy01 O1 154.10(6) 2_666 . ?
O5 Dy01 O1 131.34(6) . . ?
O5 Dy01 O5 71.35(6) 2_666 . ?
O5 Dy01 O6 83.27(6) 2_666 . ?
O5 Dy01 O3 97.73(6) 2_666 . ?
O5 Dy01 O3 147.83(6) . . ?
O5 Dy01 O2 80.45(6) 2_666 . ?
O5 Dy01 O2 72.90(6) . . ?
O5 Dy01 N5 103.92(6) 2_666 . ?
O5 Dy01 N5 69.23(6) . . ?
O5 Dy01 N1 78.48(6) . . ?
O5 Dy01 N1 139.30(6) 2_666 . ?
O6 Dy01 O1 74.09(6) . . ?
O6 Dy01 O5 120.43(6) . . ?
O6 Dy01 O3 86.81(6) . . ?
O6 Dy01 O2 153.98(6) . . ?
O6 Dy01 N5 66.12(6) . . ?
O6 Dy01 N1 136.54(6) . . ?
O3 Dy01 O1 69.06(6) . . ?
O3 Dy01 O2 75.49(6) . . ?
O3 Dy01 N5 142.50(6) . . ?
O3 Dy01 N1 93.45(6) . . ?
O2 Dy01 N5 137.79(6) . . ?
O2 Dy01 N1 64.73(6) . . ?
N5 Dy01 N1 89.73(6) . . ?
O1 Dy02 O3 71.82(6) . . ?
O1 Dy02 O11 77.02(6) . . ?
O1 Dy02 O10 91.77(7) . . ?
O1 Dy02 O8 158.57(7) . . ?
O1 Dy02 O7 148.79(7) . . ?
O1 Dy02 N3 97.95(6) . . ?
O3 Dy02 O11 76.99(6) . . ?
O3 Dy02 O10 146.71(7) . . ?
O3 Dy02 O8 128.27(7) . . ?
O3 Dy02 O7 84.18(7) . . ?
O3 Dy02 N3 71.52(7) . . ?
O11 Dy02 O8 112.19(7) . . ?
O11 Dy02 O7 78.37(7) . . ?
O11 Dy02 N3 148.02(7) . . ?
O10 Dy02 O11 71.07(7) . . ?
O10 Dy02 O8 74.20(8) . . ?
O10 Dy02 O7 98.12(8) . . ?
O10 Dy02 N3 140.91(7) . . ?
O4 Dy02 O1 82.98(6) . . ?
O4 Dy02 O3 126.10(7) . . ?
O4 Dy02 O11 142.40(7) . . ?
O4 Dy02 O10 78.15(7) . . ?
O4 Dy02 O8 78.38(7) . . ?
O4 Dy02 O7 127.97(7) . . ?
O4 Dy02 N3 65.74(7) . . ?
O7 Dy02 O8 51.55(7) . . ?
O7 Dy02 N3 92.84(8) . . ?
N3 Dy02 O8 84.01(7) . . ?
Dy02 O1 Dy01 110.00(7) . . ?
C1 O1 Dy01 121.88(14) . . ?
C1 O1 Dy02 126.41(14) . . ?
Dy01 O5 Dy01 108.65(6) 2_666 . ?
C31 O5 Dy01 130.62(14) . 2_666 ?
C31 O5 Dy01 120.39(14) . . ?
C39 O6 Dy01 118.19(14) . . ?
Dy02 O3 Dy01 109.09(7) . . ?
C16 O3 Dy01 132.07(15) . . ?
C16 O3 Dy02 116.54(14) . . ?
C9 O2 Dy01 121.13(16) . . ?
Dy02 O11 H11 110.4 . . ?
C47 O11 Dy02 129.94(19) . . ?
C47 O11 H11 109.5 . . ?
Dy02 O10 H10 120.5 . . ?
C46 O10 Dy02 129.2(2) . . ?
C46 O10 H10 109.5 . . ?
C24 O4 Dy02 122.18(17) . . ?
N7 O8 Dy02 94.93(15) . . ?
N7 O7 Dy02 97.33(17) . . ?
C39 N6 N5 112.3(2) . . ?
N6 N5 Dy01 116.07(14) . . ?
C37 N5 Dy01 130.09(16) . . ?
C37 N5 N6 113.8(2) . . ?
N4 N3 Dy02 116.19(15) . . ?
C22 N3 Dy02 128.30(18) . . ?
C22 N3 N4 115.5(2) . . ?
N2 N1 Dy01 112.73(14) . . ?
C7 N1 Dy01 130.39(16) . . ?
C7 N1 N2 116.3(2) . . ?
O7 N7 O8 115.6(2) . . ?
O9 N7 O8 122.1(3) . . ?
O9 N7 O7 122.2(3) . . ?
C24 N4 N3 110.1(2) . . ?
N1 N2 H2 119(2) . . ?
C9 N2 N1 117.7(2) . . ?
C9 N2 H2 119(2) . . ?
O6 C39 C40 117.9(2) . . ?
N6 C39 O6 126.8(2) . . ?
N6 C39 C40 115.3(2) . . ?
N5 C37 C36 119.5(2) . . ?
N5 C37 C38 123.0(2) . . ?
C36 C37 C38 117.5(2) . . ?
C31 C36 C37 121.9(2) . . ?
C35 C36 C37 119.7(2) . . ?
C35 C36 C31 118.2(2) . . ?
C16 C21 C22 123.7(2) . . ?
C20 C21 C16 117.5(2) . . ?
C20 C21 C22 118.8(2) . . ?
C1 C6 C7 122.0(2) . . ?
C5 C6 C1 117.7(2) . . ?
C5 C6 C7 120.3(2) . . ?
O3 C16 C21 122.3(2) . . ?
O3 C16 C17 118.5(2) . . ?
C17 C16 C21 119.3(2) . . ?
C45 C40 C39 120.6(2) . . ?
C41 C40 C39 120.6(2) . . ?
C41 C40 C45 118.8(2) . . ?
O1 C1 C6 121.6(2) . . ?
O1 C1 C2 119.2(2) . . ?
C2 C1 C6 119.3(2) . . ?
N3 C22 C21 118.9(2) . . ?
N3 C22 C23 121.9(2) . . ?
C21 C22 C23 119.2(2) . . ?
C11 C10 C9 119.3(2) . . ?
C11 C10 C15 119.6(2) . . ?
C15 C10 C9 121.1(2) . . ?
O5 C31 C36 121.4(2) . . ?
O5 C31 C32 119.8(2) . . ?
C32 C31 C36 118.8(2) . . ?
O2 C9 N2 122.2(2) . . ?
O2 C9 C10 122.9(2) . . ?
N2 C9 C10 114.9(2) . . ?
C37 C38 H38A 109.5 . . ?
C37 C38 H38B 109.5 . . ?
C37 C38 H38C 109.5 . . ?
H38A C38 H38B 109.5 . . ?
H38A C38 H38C 109.5 . . ?
H38B C38 H38C 109.5 . . ?
C36 C35 H35 118.9 . . ?
C34 C35 C36 122.1(3) . . ?
C34 C35 H35 118.9 . . ?
C10 C11 H11A 120.2 . . ?
C12 C11 C10 119.6(3) . . ?
C12 C11 H11A 120.2 . . ?
C1 C2 H2A 119.4 . . ?
C3 C2 C1 121.3(3) . . ?
C3 C2 H2A 119.4 . . ?
N1 C7 C6 118.9(2) . . ?
N1 C7 C8 121.7(2) . . ?
C6 C7 C8 119.4(2) . . ?
C6 C5 H5 118.9 . . ?
C4 C5 C6 122.2(3) . . ?
C4 C5 H5 118.9 . . ?
C17 C18 H18 120.2 . . ?
C17 C18 C19 119.6(3) . . ?
C19 C18 H18 120.2 . . ?
C16 C17 H17 119.2 . . ?
C18 C17 C16 121.7(3) . . ?
C18 C17 H17 119.2 . . ?
C10 C15 H15 119.9 . . ?
C14 C15 C10 120.2(3) . . ?
C14 C15 H15 119.9 . . ?
C31 C32 H32 119.4 . . ?
C33 C32 C31 121.1(2) . . ?
C33 C32 H32 119.4 . . ?
C18 C19 H19 120.3 . . ?
C20 C19 C18 119.4(3) . . ?
C20 C19 H19 120.3 . . ?
C22 C23 H23A 109.5 . . ?
C22 C23 H23B 109.5 . . ?
C22 C23 H23C 109.5 . . ?
H23A C23 H23B 109.5 . . ?
H23A C23 H23C 109.5 . . ?
H23B C23 H23C 109.5 . . ?
C21 C20 H20 118.8 . . ?
C19 C20 C21 122.5(3) . . ?
C19 C20 H20 118.8 . . ?
C7 C8 H8A 109.5 . . ?
C7 C8 H8B 109.5 . . ?
C7 C8 H8C 109.5 . . ?
H8A C8 H8B 109.5 . . ?
H8A C8 H8C 109.5 . . ?
H8B C8 H8C 109.5 . . ?
C40 C45 H45 119.7 . . ?
C44 C45 C40 120.5(3) . . ?
C44 C45 H45 119.7 . . ?
C2 C3 H3 120.0 . . ?
C2 C3 C4 120.1(3) . . ?
C4 C3 H3 120.0 . . ?
O4 C24 N4 125.7(2) . . ?
O4 C24 C25 117.1(2) . . ?
N4 C24 C25 117.2(3) . . ?
C35 C34 H34 120.3 . . ?
C35 C34 C33 119.4(2) . . ?
C33 C34 H34 120.3 . . ?
C15 C14 H14 120.1 . . ?
C13 C14 C15 119.8(3) . . ?
C13 C14 H14 120.1 . . ?
C26 C25 C24 121.9(3) . . ?
C26 C25 C30 119.4(3) . . ?
C30 C25 C24 118.6(3) . . ?
C5 C4 C3 119.5(3) . . ?
C5 C4 H4 120.3 . . ?
C3 C4 H4 120.3 . . ?
C41 C42 H42 120.1 . . ?
C43 C42 H42 120.1 . . ?
C43 C42 C41 119.8(3) . . ?
C11 C12 H12 119.8 . . ?
C13 C12 C11 120.5(3) . . ?
C13 C12 H12 119.8 . . ?
C40 C41 H41 119.7 . . ?
C42 C41 C40 120.7(3) . . ?
C42 C41 H41 119.7 . . ?
O10 C46 H46A 109.5 . . ?
O10 C46 H46B 109.5 . . ?
O10 C46 H46C 109.5 . . ?
H46A C46 H46B 109.5 . . ?
H46A C46 H46C 109.5 . . ?
H46B C46 H46C 109.5 . . ?
C25 C26 H26 119.8 . . ?
C25 C26 C27 120.3(3) . . ?
C27 C26 H26 119.8 . . ?
C32 C33 C34 120.2(2) . . ?
C32 C33 H33 119.9 . . ?
C34 C33 H33 119.9 . . ?
C14 C13 C12 120.2(3) . . ?
C14 C13 H13 119.9 . . ?
C12 C13 H13 119.9 . . ?
C42 C43 H43 119.8 . . ?
C42 C43 C44 120.4(3) . . ?
C44 C43 H43 119.8 . . ?
C25 C30 C29 119.7(3) . . ?
C25 C30 H30 119(2) . . ?
C29 C30 H30 121(2) . . ?
C45 C44 H44 120.1 . . ?
C43 C44 C45 119.9(3) . . ?
C43 C44 H44 120.1 . . ?
C30 C29 H29 119.9 . . ?
C28 C29 C30 120.3(3) . . ?
C28 C29 H29 119.9 . . ?
C26 C27 H27 120.0 . . ?
C28 C27 C26 120.0(4) . . ?
C28 C27 H27 120.0 . . ?
O11 C47 H47A 109.5 . . ?
O11 C47 H47B 109.5 . . ?
O11 C47 H47C 109.5 . . ?
H47A C47 H47B 109.5 . . ?
H47A C47 H47C 109.5 . . ?
H47B C47 H47C 109.5 . . ?
C29 C28 H28 119.8 . . ?
C27 C28 C29 120.3(3) . . ?
C27 C28 H28 119.8 . . ?
C48 O12 H12A 111(3) . . ?
O12 C48 H48A 112(3) . . ?
O12 C48 H48B 115(3) . . ?
O12 C48 H48C 116(3) . . ?
H48A C48 H48B 108(4) . . ?
H48A C48 H48C 111(4) . . ?
H48B C48 H48C 93(4) . . ?
C49 O13 H13A 109.5 . . ?
O13 C49 H49A 109.5 . . ?
O13 C49 H49B 109.5 . . ?
O13 C49 H49C 109.5 . . ?
H49A C49 H49B 109.5 . . ?
H49A C49 H49C 109.5 . . ?
H49B C49 H49C 109.5 . . ?

loop_
_geom_bond_atom_site_label_1
_geom_bond_atom_site_label_2
_geom_bond_distance
_geom_bond_site_symmetry_2
_geom_bond_publ_flag
Dy01 O1 2.3558(16) . ?
Dy01 O5 2.3453(16) . ?
Dy01 O5 2.3066(16) 2_666 ?
Dy01 O6 2.3297(16) . ?
Dy01 O3 2.3543(16) . ?
Dy01 O2 2.4134(17) . ?
Dy01 N5 2.483(2) . ?
Dy01 N1 2.559(2) . ?
Dy02 O1 2.2621(16) . ?
Dy02 O3 2.2900(17) . ?
Dy02 O11 2.4377(19) . ?
Dy02 O10 2.404(2) . ?
Dy02 O4 2.2452(19) . ?
Dy02 O8 2.494(2) . ?
Dy02 O7 2.456(2) . ?
Dy02 N3 2.478(2) . ?
O1 C1 1.337(3) . ?
O5 Dy01 2.3067(16) 2_666 ?
O5 C31 1.339(3) . ?
O6 C39 1.307(3) . ?
O3 C16 1.353(3) . ?
O2 C9 1.239(3) . ?
O11 H11 0.8400 . ?
O11 C47 1.432(4) . ?
O10 H10 0.8400 . ?
O10 C46 1.464(4) . ?
O4 C24 1.284(3) . ?
O8 N7 1.282(4) . ?
O7 N7 1.262(3) . ?
O9 N7 1.209(3) . ?
N6 N5 1.406(3) . ?
N6 C39 1.300(3) . ?
N5 C37 1.294(3) . ?
N3 N4 1.416(3) . ?
N3 C22 1.298(3) . ?
N1 N2 1.390(3) . ?
N1 C7 1.297(3) . ?
N4 C24 1.319(4) . ?
N2 C9 1.351(3) . ?
N2 H2 0.84(3) . ?
C39 C40 1.493(3) . ?
C37 C36 1.479(3) . ?
C37 C38 1.499(4) . ?
C36 C31 1.412(4) . ?
C36 C35 1.404(4) . ?
C21 C16 1.415(4) . ?
C21 C22 1.482(4) . ?
C21 C20 1.407(4) . ?
C6 C1 1.415(4) . ?
C6 C7 1.472(4) . ?
C6 C5 1.404(4) . ?
C16 C17 1.398(4) . ?
C40 C45 1.393(4) . ?
C40 C41 1.392(4) . ?
C1 C2 1.397(4) . ?
C22 C23 1.505(4) . ?
C10 C9 1.478(3) . ?
C10 C11 1.388(4) . ?
C10 C15 1.393(4) . ?
C31 C32 1.404(3) . ?
C38 H38A 0.9800 . ?
C38 H38B 0.9800 . ?
C38 H38C 0.9800 . ?
C35 H35 0.9500 . ?
C35 C34 1.374(4) . ?
C11 H11A 0.9500 . ?
C11 C12 1.383(4) . ?
C2 H2A 0.9500 . ?
C2 C3 1.372(4) . ?
C7 C8 1.506(3) . ?
C5 H5 0.9500 . ?
C5 C4 1.368(4) . ?
C18 H18 0.9500 . ?
C18 C17 1.381(4) . ?
C18 C19 1.390(4) . ?
C17 H17 0.9500 . ?
C15 H15 0.9500 . ?
C15 C14 1.385(4) . ?
C32 H32 0.9500 . ?
C32 C33 1.381(4) . ?
C19 H19 0.9500 . ?
C19 C20 1.378(4) . ?
C23 H23A 0.9800 . ?
C23 H23B 0.9800 . ?
C23 H23C 0.9800 . ?
C20 H20 0.9500 . ?
C8 H8A 0.9800 . ?
C8 H8B 0.9800 . ?
C8 H8C 0.9800 . ?
C45 H45 0.9500 . ?
C45 C44 1.387(4) . ?
C3 H3 0.9500 . ?
C3 C4 1.390(4) . ?
C24 C25 1.493(4) . ?
C34 H34 0.9500 . ?
C34 C33 1.384(4) . ?
C14 H14 0.9500 . ?
C14 C13 1.378(4) . ?
C25 C26 1.394(4) . ?
C25 C30 1.395(4) . ?
C4 H4 0.9500 . ?
C42 H42 0.9500 . ?
C42 C41 1.391(4) . ?
C42 C43 1.377(4) . ?
C12 H12 0.9500 . ?
C12 C13 1.381(4) . ?
C41 H41 0.9500 . ?
C46 H46A 0.9800 . ?
C46 H46B 0.9800 . ?
C46 H46C 0.9800 . ?
C26 H26 0.9500 . ?
C26 C27 1.394(5) . ?
C33 H33 0.9500 . ?
C13 H13 0.9500 . ?
C43 H43 0.9500 . ?
C43 C44 1.385(4) . ?
C30 C29 1.396(5) . ?
C30 H30 1.03(4) . ?
C44 H44 0.9500 . ?
C29 H29 0.9500 . ?
C29 C28 1.385(6) . ?
C27 H27 0.9500 . ?
C27 C28 1.377(6) . ?
C47 H47A 0.9800 . ?
C47 H47B 0.9800 . ?
C47 H47C 0.9800 . ?
C28 H28 0.9500 . ?
O12 C48 1.419(4) . ?
O12 H12A 0.76(3) . ?
C48 H48A 0.91(5) . ?
C48 H48B 0.95(5) . ?
C48 H48C 1.05(6) . ?
O13 H13A 0.8400 . ?
O13 C49 1.407(4) . ?
C49 H49A 0.9800 . ?
C49 H49B 0.9800 . ?
C49 H49C 0.9800 . ?

loop_
_geom_torsion_atom_site_label_1
_geom_torsion_atom_site_label_2
_geom_torsion_atom_site_label_3
_geom_torsion_atom_site_label_4
_geom_torsion
_geom_torsion_site_symmetry_1
_geom_torsion_site_symmetry_2
_geom_torsion_site_symmetry_3
_geom_torsion_site_symmetry_4
_geom_torsion_publ_flag
Dy01 O1 C1 C6 -58.8(3) . . . . ?
Dy01 O1 C1 C2 121.1(2) . . . . ?
Dy01 O5 C31 C36 -56.7(3) . . . . ?
Dy01 O5 C31 C36 115.8(2) 2_666 . . . ?
Dy01 O5 C31 C32 123.8(2) . . . . ?
Dy01 O5 C31 C32 -63.7(3) 2_666 . . . ?
Dy01 O6 C39 N6 7.2(3) . . . . ?
Dy01 O6 C39 C40 -172.45(16) . . . . ?
Dy01 O3 C16 C21 100.0(3) . . . . ?
Dy01 O3 C16 C17 -81.0(3) . . . . ?
Dy01 O2 C9 N2 11.2(3) . . . . ?
Dy01 O2 C9 C10 -167.84(17) . . . . ?
Dy01 N5 C37 C36 -0.5(3) . . . . ?
Dy01 N5 C37 C38 178.44(19) . . . . ?
Dy01 N1 N2 C9 -7.8(3) . . . . ?
Dy01 N1 C7 C6 12.4(3) . . . . ?
Dy01 N1 C7 C8 -167.58(18) . . . . ?
Dy02 O1 C1 C6 104.7(2) . . . . ?
Dy02 O1 C1 C2 -75.3(3) . . . . ?
Dy02 O3 C16 C21 -60.6(3) . . . . ?
Dy02 O3 C16 C17 118.4(2) . . . . ?
Dy02 O4 C24 N4 -1.4(4) . . . . ?
Dy02 O4 C24 C25 177.34(17) . . . . ?
Dy02 O8 N7 O7 7.4(3) . . . . ?
Dy02 O8 N7 O9 -172.3(3) . . . . ?
Dy02 O7 N7 O8 -7.5(3) . . . . ?
Dy02 O7 N7 O9 172.2(3) . . . . ?
Dy02 N3 N4 C24 2.4(2) . . . . ?
Dy02 N3 C22 C21 4.1(3) . . . . ?
Dy02 N3 C22 C23 -175.14(19) . . . . ?
O1 C1 C2 C3 -178.6(2) . . . . ?
O5 C31 C32 C33 179.8(2) . . . . ?
O6 C39 C40 C45 164.5(2) . . . . ?
O6 C39 C40 C41 -13.8(3) . . . . ?
O3 C16 C17 C18 179.5(2) . . . . ?
O4 C24 C25 C26 155.9(3) . . . . ?
O4 C24 C25 C30 -22.7(4) . . . . ?
N6 N5 C37 C36 -179.8(2) . . . . ?
N6 N5 C37 C38 -0.9(3) . . . . ?
N6 C39 C40 C45 -15.3(3) . . . . ?
N6 C39 C40 C41 166.5(2) . . . . ?
N5 N6 C39 O6 -1.7(3) . . . . ?
N5 N6 C39 C40 178.00(19) . . . . ?
N5 C37 C36 C31 34.0(3) . . . . ?
N5 C37 C36 C35 -150.5(2) . . . . ?
N3 N4 C24 O4 -0.9(4) . . . . ?
N3 N4 C24 C25 -179.6(2) . . . . ?
N1 N2 C9 O2 -1.5(3) . . . . ?
N1 N2 C9 C10 177.7(2) . . . . ?
N4 N3 C22 C21 -177.4(2) . . . . ?
N4 N3 C22 C23 3.4(3) . . . . ?
N4 C24 C25 C26 -25.3(4) . . . . ?
N4 C24 C25 C30 156.1(3) . . . . ?
N2 N1 C7 C6 -177.4(2) . . . . ?
N2 N1 C7 C8 2.6(3) . . . . ?
C39 N6 N5 Dy01 -4.3(2) . . . . ?
C39 N6 N5 C37 175.2(2) . . . . ?
C39 C40 C45 C44 -177.0(2) . . . . ?
C39 C40 C41 C42 176.9(2) . . . . ?
C37 C36 C31 O5 -4.9(3) . . . . ?
C37 C36 C31 C32 174.6(2) . . . . ?
C37 C36 C35 C34 -175.2(2) . . . . ?
C36 C31 C32 C33 0.2(4) . . . . ?
C36 C35 C34 C33 0.8(4) . . . . ?
C21 C16 C17 C18 -1.5(4) . . . . ?
C6 C1 C2 C3 1.3(4) . . . . ?
C6 C5 C4 C3 1.0(4) . . . . ?
C16 C21 C22 N3 27.2(4) . . . . ?
C16 C21 C22 C23 -153.5(3) . . . . ?
C16 C21 C20 C19 -1.9(4) . . . . ?
C40 C45 C44 C43 -0.1(4) . . . . ?
C1 C6 C7 N1 25.3(3) . . . . ?
C1 C6 C7 C8 -154.7(2) . . . . ?
C1 C6 C5 C4 0.1(4) . . . . ?
C1 C2 C3 C4 -0.3(4) . . . . ?
C22 N3 N4 C24 -176.3(2) . . . . ?
C22 C21 C16 O3 2.2(4) . . . . ?
C22 C21 C16 C17 -176.9(2) . . . . ?
C22 C21 C20 C19 177.6(3) . . . . ?
C10 C11 C12 C13 -2.0(4) . . . . ?
C10 C15 C14 C13 -1.1(4) . . . . ?
C31 C36 C35 C34 0.5(4) . . . . ?
C31 C32 C33 C34 1.1(4) . . . . ?
C9 C10 C11 C12 -177.2(2) . . . . ?
C9 C10 C15 C14 178.7(2) . . . . ?
C38 C37 C36 C31 -145.0(2) . . . . ?
C38 C37 C36 C35 30.5(3) . . . . ?
C35 C36 C31 O5 179.5(2) . . . . ?
C35 C36 C31 C32 -1.0(3) . . . . ?
C35 C34 C33 C32 -1.6(4) . . . . ?
C11 C10 C9 O2 -31.0(4) . . . . ?
C11 C10 C9 N2 149.9(2) . . . . ?
C11 C10 C15 C14 -1.7(4) . . . . ?
C11 C12 C13 C14 -0.7(5) . . . . ?
C2 C3 C4 C5 -0.9(4) . . . . ?
C7 N1 N2 C9 -179.8(2) . . . . ?
C7 C6 C1 O1 -3.5(4) . . . . ?
C7 C6 C1 C2 176.6(2) . . . . ?
C7 C6 C5 C4 -177.8(3) . . . . ?
C5 C6 C1 O1 178.7(2) . . . . ?
C5 C6 C1 C2 -1.2(3) . . . . ?
C5 C6 C7 N1 -157.0(2) . . . . ?
C5 C6 C7 C8 23.0(4) . . . . ?
C18 C19 C20 C21 -0.2(4) . . . . ?
C17 C18 C19 C20 1.5(4) . . . . ?
C15 C10 C9 O2 148.6(3) . . . . ?
C15 C10 C9 N2 -30.5(3) . . . . ?
C15 C10 C11 C12 3.2(4) . . . . ?
C15 C14 C13 C12 2.3(4) . . . . ?
C19 C18 C17 C16 -0.7(4) . . . . ?
C20 C21 C16 O3 -178.3(2) . . . . ?
C20 C21 C16 C17 2.7(4) . . . . ?
C20 C21 C22 N3 -152.3(2) . . . . ?
C20 C21 C22 C23 26.9(4) . . . . ?
C45 C40 C41 C42 -1.3(4) . . . . ?
C24 C25 C26 C27 -179.1(3) . . . . ?
C24 C25 C30 C29 179.4(3) . . . . ?
C25 C26 C27 C28 0.0(5) . . . . ?
C25 C30 C29 C28 -0.5(5) . . . . ?
C42 C43 C44 C45 -1.1(4) . . . . ?
C41 C40 C45 C44 1.3(4) . . . . ?
C41 C42 C43 C44 1.1(5) . . . . ?
C26 C25 C30 C29 0.8(4) . . . . ?
C26 C27 C28 C29 0.4(5) . . . . ?
C43 C42 C41 C40 0.2(4) . . . . ?
C30 C25 C26 C27 -0.5(5) . . . . ?
C30 C29 C28 C27 -0.1(5) . . . . ?
